data_4128565
loop_
_publ_author_name
'Zuccarello, Giuseppe'
'Mayans, Joan G.'
'Escofet, Imma'
'Scharnagel, Dagmar'
'Kirillova, Mariia S.'
'P\'erez-Jimeno, Alba H'
'Calleja, Pilar'
'Boothe, Jordan R.'
'Echavarren, Antonio M.'

_publ_section_title
;
 Enantioselective Folding of Enynes by Gold(I) Catalysts with a Remote
 <i>C</i><sub>2</sub>-Chiral Element.
;
_journal_issue 30
_journal_name_full 'Journal of the American Chemical Society'
_journal_page_first 11858
_journal_page_last 11863
_journal_paper_doi 10.1021/jacs.9b06326
_journal_volume 141
_journal_year 2019
_chemical_absolute_configuration ad
_chemical_formula_sum 'C21 H24 O3'
_chemical_formula_weight 324.40
_space_group_IT_number 4
_space_group_name_Hall 'P 2yb'
_space_group_name_H-M_alt 'P 1 21 1'
_symmetry_cell_setting monoclinic
_symmetry_space_group_name_H-M 'P 1 21 1'
_atom_sites_solution_hydrogens mixed
_audit_creation_method SHELXL-2018/3
_cell_angle_alpha 90
_cell_angle_beta 96.926(2)
_cell_angle_gamma 90
_cell_formula_units_Z 2
_cell_length_a 11.0510(2)
_cell_length_b 5.95087(13)
_cell_length_c 13.0137(4)
_cell_measurement_reflns_used 8540
_cell_measurement_temperature 100(2)
_cell_measurement_theta_max 58.7160
_cell_measurement_theta_min 1.8530
_cell_volume 849.58(4)
_computing_cell_refinement 'CrysAlisPro 1.171.39.12b (Rigaku OD, 2015)'
_computing_data_collection 'CrysAlisPro 1.171.39.12b (Rigaku OD, 2015)'
_computing_data_reduction 'CrysAlisPro 1.171.39.12b (Rigaku OD, 2015)'
_computing_molecular_graphics 'SHELXL-2018 (Sheldrick, 2018)'
_computing_publication_material 'SHELXL-2018 (Sheldrick, 2018)'
_computing_structure_refinement 'SHELXL-2018 (Sheldrick, 2018)'
_computing_structure_solution Sir2014
_diffrn_ambient_temperature 100(2)
_diffrn_detector_area_resol_mean 5.8140
_diffrn_detector_type 'PILATUS 200K'
_diffrn_measured_fraction_theta_full 0.992
_diffrn_measured_fraction_theta_max 0.800
_diffrn_measurement_device_type '1/4chi goniometer'
_diffrn_measurement_method
;
 Fullsphere data collection, phi and omega scans
;
_diffrn_measurement_specimen_support 'magnetic support with MicroMount'
_diffrn_radiation_monochromator 'Confocal Max Flux optic'
_diffrn_radiation_type MoK\a
_diffrn_radiation_wavelength 0.7107
_diffrn_reflns_av_R_equivalents 0.0232
_diffrn_reflns_av_unetI/netI 0.0407
_diffrn_reflns_Laue_measured_fraction_full 0.992
_diffrn_reflns_Laue_measured_fraction_max 0.800
_diffrn_reflns_limit_h_max 24
_diffrn_reflns_limit_h_min -24
_diffrn_reflns_limit_k_max 10
_diffrn_reflns_limit_k_min -13
_diffrn_reflns_limit_l_max 22
_diffrn_reflns_limit_l_min -26
_diffrn_reflns_number 23945
_diffrn_reflns_point_group_measured_fraction_full 0.965
_diffrn_reflns_point_group_measured_fraction_max 0.621
_diffrn_reflns_theta_full 25.242
_diffrn_reflns_theta_max 53.866
_diffrn_reflns_theta_min 1.856
_diffrn_source 'Microfocus rotating anode X-ray tube'
_diffrn_source_current 24
_diffrn_source_power 50
_diffrn_source_size '0.2 mm x 0.2 mm fine focus'
_diffrn_source_type 'Rigaku MicroMax-007HF'
_exptl_absorpt_coefficient_mu 0.082
_exptl_absorpt_correction_T_max 0.996
_exptl_absorpt_correction_T_min 0.766
_exptl_absorpt_correction_type multi-scan
_exptl_absorpt_process_details
; 
 CrysAlisPro 1.171.39.12b (Rigaku OD, 2015)
;
_exptl_crystal_colour colourless
_exptl_crystal_density_diffrn 1.268
_exptl_crystal_description block
_exptl_crystal_F_000 348
_exptl_crystal_size_max 0.1
_exptl_crystal_size_mid 0.1
_exptl_crystal_size_min 0.05
_refine_diff_density_max 0.484
_refine_diff_density_min -0.221
_refine_diff_density_rms 0.058
_refine_ls_abs_structure_details
;
 Flack x determined using 3183 quotients [(I+)-(I-)]/[(I+)+(I-)]
 (Parsons, Flack and Wagner, Acta Cryst. B69 (2013) 249-259).
;
_refine_ls_abs_structure_Flack -0.1(2)
_refine_ls_extinction_method none
_refine_ls_goodness_of_fit_ref 0.979
_refine_ls_hydrogen_treatment noref
_refine_ls_matrix_type full
_refine_ls_number_parameters 225
_refine_ls_number_reflns 12988
_refine_ls_number_restraints 1
_refine_ls_restrained_S_all 0.979
_refine_ls_R_factor_all 0.0517
_refine_ls_R_factor_gt 0.0395
_refine_ls_shift/su_max 0.001
_refine_ls_shift/su_mean 0.000
_refine_ls_structure_factor_coef Fsqd
_refine_ls_weighting_details 'w=1/[\s^2^(Fo^2^)+(0.0593P)^2^] where P=(Fo^2^+2Fc^2^)/3'
_refine_ls_weighting_scheme calc
_refine_ls_wR_factor_gt 0.0936
_refine_ls_wR_factor_ref 0.0992
_reflns_Friedel_coverage 0.473
_reflns_Friedel_fraction_full 0.932
_reflns_Friedel_fraction_max 0.422
_reflns_number_gt 10720
_reflns_number_total 12988
_reflns_threshold_expression 'I > 2\s(I)'
_cod_data_source_file ja9b06326_si_009.cif
_cod_data_source_block jgm-2-006
_cod_depositor_comments
;
The following automatic conversions were performed:

data item '_exptl_absorpt_correction_type' value 'Multi-scan' was
changed to 'multi-scan' in accordance with the
/home/data/users/saulius/crontab/automatic-downloads/current/ACS/lib/dictionaries/cif_core.dic
dictionary named 'cif_core.dic' version 2.4.2 last updated on
2011-04-26.

data item '_symmetry_cell_setting' value 'Monoclinic' was changed to
'monoclinic' in accordance with the
/home/data/users/saulius/crontab/automatic-downloads/current/ACS/lib/dictionaries/cif_core.dic
dictionary named 'cif_core.dic' version 2.4.2 last updated on
2011-04-26.

Automatic conversion script
Id: cif_fix_values 6909 2019-04-08 15:41:33Z antanas 
;
_cod_original_sg_symbol_H-M P2(1)
_cod_database_code 4128565
_shelx_shelxl_version_number 2018/3
_shelx_space_group_comment
;
The symmetry employed for this shelxl refinement is uniquely defined
by the following loop, which should always be used as a source of
symmetry information in preference to the above space-group names.
They are only intended as comments.
;
_shelx_estimated_absorpt_t_min 0.992
_shelx_estimated_absorpt_t_max 0.996

loop_
_space_group_symop_operation_xyz
'x, y, z'
'-x, y+1/2, -z'

loop_
_atom_site_label
_atom_site_type_symbol
_atom_site_fract_x
_atom_site_fract_y
_atom_site_fract_z
_atom_site_U_iso_or_equiv
_atom_site_adp_type
_atom_site_occupancy
_atom_site_site_symmetry_order
_atom_site_calc_flag
_atom_site_refinement_flags_posn
_atom_site_refinement_flags_adp
O1 O 0.62184(5) 0.09612(10) 0.05434(5) 0.01625(9) Uani 1 1 d . .
C1 C 0.66824(5) 0.24136(10) 0.36976(5) 0.01105(9) Uani 1 1 d . .
H1 H 0.665110 0.121376 0.420955 0.013 Uiso 1 1 calc R U
O2 O 0.83909(5) 0.75089(11) -0.02106(5) 0.01737(10) Uani 1 1 d . .
C2 C 0.69448(5) 0.12775(11) 0.26902(6) 0.01337(10) Uani 1 1 d . .
H2A H 0.759507 0.018999 0.284500 0.016 Uiso 1 1 calc R U
H2B H 0.622303 0.047397 0.239191 0.016 Uiso 1 1 calc R U
C3 C 0.73069(5) 0.29406(11) 0.19138(6) 0.01153(9) Uani 1 1 d . .
O3 O 0.51579(5) 0.40532(10) 0.46798(5) 0.01548(9) Uani 1 1 d . .
H3O H 0.5027(18) 0.274(3) 0.4931(16) 0.035(4) Uiso 1 1 d . .
C4 C 0.69386(5) 0.27646(10) 0.08479(6) 0.01217(10) Uani 1 1 d . .
C6 C 0.80696(5) 0.61030(11) 0.05402(6) 0.01303(10) Uani 1 1 d . .
C5 C 0.72985(5) 0.43522(12) 0.01616(6) 0.01349(10) Uani 1 1 d . .
H5 H 0.702877 0.424990 -0.054192 0.016 Uiso 1 1 calc R U
C7 C 0.84681(5) 0.63039(11) 0.15921(6) 0.01327(10) Uani 1 1 d . .
H7 H 0.899225 0.745902 0.183664 0.016 Uiso 1 1 calc R U
C9 C 0.83893(5) 0.49383(12) 0.33975(6) 0.01348(10) Uani 1 1 d . .
H9 H 0.905772 0.581983 0.364118 0.016 Uiso 1 1 calc R U
C8 C 0.80623(5) 0.47262(11) 0.22770(6) 0.01182(9) Uani 1 1 d . .
C10 C 0.77612(5) 0.39075(11) 0.40925(6) 0.01198(9) Uani 1 1 d . .
C11 C 0.54359(5) 0.36959(10) 0.36373(5) 0.01084(9) Uani 1 1 d . .
C12 C 0.44026(6) 0.23268(13) 0.30542(7) 0.01640(12) Uani 1 1 d . .
H12A H 0.453183 0.219916 0.234014 0.025 Uiso 1 1 calc R U
H12B H 0.363930 0.306633 0.310186 0.025 Uiso 1 1 calc R U
H12C H 0.438729 0.085480 0.335411 0.025 Uiso 1 1 calc R U
C13 C 0.54627(5) 0.60451(11) 0.31798(6) 0.01411(11) Uani 1 1 d . .
H13A H 0.569753 0.595634 0.249433 0.021 Uiso 1 1 calc R U
H13B H 0.603998 0.695238 0.360659 0.021 Uiso 1 1 calc R U
H13C H 0.466750 0.670901 0.314960 0.021 Uiso 1 1 calc R U
C14 C 0.58644(7) 0.07039(16) -0.05401(7) 0.01992(14) Uani 1 1 d . .
H14A H 0.537298 0.196216 -0.079424 0.030 Uiso 1 1 calc R U
H14B H 0.540318 -0.065686 -0.066385 0.030 Uiso 1 1 calc R U
H14C H 0.657852 0.063306 -0.089209 0.030 Uiso 1 1 calc R U
C15 C 0.92050(7) 0.92982(13) 0.01009(8) 0.01864(13) Uani 1 1 d . .
H15A H 0.934092 1.017644 -0.049332 0.028 Uiso 1 1 calc R U
H15B H 0.996626 0.869448 0.041570 0.028 Uiso 1 1 calc R U
H15C H 0.885771 1.023259 0.059058 0.028 Uiso 1 1 calc R U
C16 C 0.80799(5) 0.42718(12) 0.52213(6) 0.01354(10) Uani 1 1 d . .
C17 C 0.86211(6) 0.62939(15) 0.55978(7) 0.01900(13) Uani 1 1 d . .
H17 H 0.877788 0.741618 0.513445 0.023 Uiso 1 1 calc R U
C18 C 0.89255(7) 0.66387(17) 0.66557(8) 0.02251(16) Uani 1 1 d . .
H18 H 0.928862 0.798286 0.689093 0.027 Uiso 1 1 calc R U
C19 C 0.86922(7) 0.49961(18) 0.73619(7) 0.02230(16) Uani 1 1 d . .
H19 H 0.888530 0.524229 0.806831 0.027 Uiso 1 1 calc R U
C20 C 0.81665(8) 0.29769(17) 0.70027(7) 0.02200(15) Uani 1 1 d . .
H20 H 0.801719 0.185913 0.747068 0.026 Uiso 1 1 calc R U
C21 C 0.78626(7) 0.26212(14) 0.59448(7) 0.01818(13) Uani 1 1 d . .
H21 H 0.750959 0.126497 0.571487 0.022 Uiso 1 1 calc R U

loop_
_atom_site_aniso_label
_atom_site_aniso_U_11
_atom_site_aniso_U_22
_atom_site_aniso_U_33
_atom_site_aniso_U_23
_atom_site_aniso_U_13
_atom_site_aniso_U_12
O1 0.01919(17) 0.0171(2) 0.0126(2) -0.00358(16) 0.00243(15) -0.00673(14)
C1 0.01323(15) 0.00961(19) 0.0105(3) 0.00000(16) 0.00215(15) 0.00002(13)
O2 0.02004(17) 0.0179(2) 0.0149(3) 0.00201(18) 0.00516(16) -0.00485(15)
C2 0.01773(18) 0.0101(2) 0.0130(3) -0.00133(17) 0.00448(17) -0.00063(14)
C3 0.01263(16) 0.0116(2) 0.0109(3) -0.00170(16) 0.00340(15) -0.00102(13)
O3 0.01777(16) 0.0177(2) 0.0119(3) -0.00002(16) 0.00551(15) 0.00129(13)
C4 0.01185(15) 0.0126(2) 0.0124(3) -0.00222(17) 0.00280(15) -0.00147(13)
C6 0.01240(15) 0.0142(2) 0.0131(3) 0.00028(19) 0.00423(15) -0.00125(14)
C5 0.01347(16) 0.0154(2) 0.0117(3) -0.00062(18) 0.00232(16) -0.00205(14)
C7 0.01292(16) 0.0142(2) 0.0133(3) -0.00148(19) 0.00406(16) -0.00276(14)
C9 0.01241(16) 0.0159(2) 0.0122(3) -0.00182(19) 0.00159(16) -0.00201(14)
C8 0.01162(15) 0.0131(2) 0.0111(3) -0.00147(17) 0.00302(15) -0.00124(13)
C10 0.01237(15) 0.0126(2) 0.0109(3) -0.00077(16) 0.00103(15) 0.00033(13)
C11 0.01225(15) 0.01050(19) 0.0100(3) -0.00004(15) 0.00220(14) -0.00048(12)
C12 0.01544(18) 0.0152(2) 0.0178(3) -0.0003(2) -0.00101(19) -0.00332(16)
C13 0.01575(18) 0.0107(2) 0.0162(3) 0.00147(18) 0.00324(17) 0.00116(14)
C14 0.0206(2) 0.0253(3) 0.0138(3) -0.0055(3) 0.0018(2) -0.0078(2)
C15 0.0197(2) 0.0144(3) 0.0231(4) 0.0014(2) 0.0080(2) -0.00243(18)
C16 0.01307(16) 0.0164(2) 0.0110(3) -0.00098(19) 0.00073(16) 0.00049(14)
C17 0.0200(2) 0.0217(3) 0.0152(4) -0.0040(2) 0.0018(2) -0.0056(2)
C18 0.0200(2) 0.0310(4) 0.0161(4) -0.0072(3) 0.0002(2) -0.0051(2)
C19 0.0189(2) 0.0343(4) 0.0127(4) -0.0033(3) -0.0023(2) 0.0022(2)
C20 0.0251(3) 0.0282(4) 0.0119(4) 0.0032(3) -0.0008(2) 0.0026(2)
C21 0.0222(2) 0.0193(3) 0.0124(3) 0.0016(2) -0.0004(2) 0.00086(19)

loop_
_atom_type_symbol
_atom_type_description
_atom_type_scat_dispersion_real
_atom_type_scat_dispersion_imag
_atom_type_scat_source
C C 0.0034 0.0017 'International Tables Vol C Tables 4.2.6.8 and 6.1.1.4'
H H 0.0000 0.0000 'International Tables Vol C Tables 4.2.6.8 and 6.1.1.4'
O O 0.0114 0.0062 'International Tables Vol C Tables 4.2.6.8 and 6.1.1.4'

loop_
_geom_angle_atom_site_label_1
_geom_angle_atom_site_label_2
_geom_angle_atom_site_label_3
_geom_angle
C4 O1 C14 116.88(6)
C10 C1 C2 108.92(5)
C10 C1 C11 112.29(5)
C2 C1 C11 115.29(5)
C10 C1 H1 106.6
C2 C1 H1 106.6
C11 C1 H1 106.6
C6 O2 C15 117.73(6)
C3 C2 C1 112.19(5)
C3 C2 H2A 109.2
C1 C2 H2A 109.2
C3 C2 H2B 109.2
C1 C2 H2B 109.2
H2A C2 H2B 107.9
C8 C3 C4 118.80(6)
C8 C3 C2 118.02(6)
C4 C3 C2 123.17(5)
C11 O3 H3O 106.7(14)
O1 C4 C5 123.30(6)
O1 C4 C3 115.80(6)
C5 C4 C3 120.89(5)
O2 C6 C7 124.93(6)
O2 C6 C5 113.87(6)
C7 C6 C5 121.20(6)
C4 C5 C6 119.30(6)
C4 C5 H5 120.3
C6 C5 H5 120.3
C6 C7 C8 118.64(5)
C6 C7 H7 120.7
C8 C7 H7 120.7
C10 C9 C8 122.82(5)
C10 C9 H9 118.6
C8 C9 H9 118.6
C3 C8 C7 121.12(6)
C3 C8 C9 117.88(6)
C7 C8 C9 120.98(5)
C9 C10 C16 121.07(5)
C9 C10 C1 118.85(6)
C16 C10 C1 120.05(6)
O3 C11 C13 104.42(5)
O3 C11 C12 108.33(6)
C13 C11 C12 110.14(5)
O3 C11 C1 108.06(5)
C13 C11 C1 114.10(5)
C12 C11 C1 111.39(5)
C11 C12 H12A 109.5
C11 C12 H12B 109.5
H12A C12 H12B 109.5
C11 C12 H12C 109.5
H12A C12 H12C 109.5
H12B C12 H12C 109.5
C11 C13 H13A 109.5
C11 C13 H13B 109.5
H13A C13 H13B 109.5
C11 C13 H13C 109.5
H13A C13 H13C 109.5
H13B C13 H13C 109.5
O1 C14 H14A 109.5
O1 C14 H14B 109.5
H14A C14 H14B 109.5
O1 C14 H14C 109.5
H14A C14 H14C 109.5
H14B C14 H14C 109.5
O2 C15 H15A 109.5
O2 C15 H15B 109.5
H15A C15 H15B 109.5
O2 C15 H15C 109.5
H15A C15 H15C 109.5
H15B C15 H15C 109.5
C21 C16 C17 117.79(7)
C21 C16 C10 121.53(6)
C17 C16 C10 120.68(7)
C18 C17 C16 120.85(8)
C18 C17 H17 119.6
C16 C17 H17 119.6
C19 C18 C17 120.61(8)
C19 C18 H18 119.7
C17 C18 H18 119.7
C18 C19 C20 119.32(8)
C18 C19 H19 120.3
C20 C19 H19 120.3
C19 C20 C21 120.30(9)
C19 C20 H20 119.9
C21 C20 H20 119.9
C20 C21 C16 121.13(8)
C20 C21 H21 119.4
C16 C21 H21 119.4

loop_
_geom_bond_atom_site_label_1
_geom_bond_atom_site_label_2
_geom_bond_distance
O1 C4 1.3661(7)
O1 C14 1.4254(10)
C1 C10 1.5257(8)
C1 C2 1.5335(10)
C1 C11 1.5684(8)
C1 H1 0.9800
O2 C6 1.3654(9)
O2 C15 1.4211(9)
C2 C3 1.5027(10)
C2 H2A 0.9700
C2 H2B 0.9700
C3 C8 1.3979(8)
C3 C4 1.4016(10)
O3 C11 1.4426(10)
O3 H3O 0.86(2)
C4 C5 1.3908(10)
C6 C7 1.3917(10)
C6 C5 1.3976(8)
C5 H5 0.9300
C7 C8 1.4047(10)
C7 H7 0.9300
C9 C10 1.3519(10)
C9 C8 1.4648(10)
C9 H9 0.9300
C10 C16 1.4847(10)
C11 C13 1.5211(9)
C11 C12 1.5280(8)
C12 H12A 0.9600
C12 H12B 0.9600
C12 H12C 0.9600
C13 H13A 0.9600
C13 H13B 0.9600
C13 H13C 0.9600
C14 H14A 0.9600
C14 H14B 0.9600
C14 H14C 0.9600
C15 H15A 0.9600
C15 H15B 0.9600
C15 H15C 0.9600
C16 C21 1.4012(12)
C16 C17 1.4054(10)
C17 C18 1.3924(12)
C17 H17 0.9300
C18 C19 1.3870(15)
C18 H18 0.9300
C19 C20 1.3908(14)
C19 H19 0.9300
C20 C21 1.3934(12)
C20 H20 0.9300
C21 H21 0.9300

loop_
_geom_torsion_atom_site_label_1
_geom_torsion_atom_site_label_2
_geom_torsion_atom_site_label_3
_geom_torsion_atom_site_label_4
_geom_torsion
C10 C1 C2 C3 -51.91(6)
C11 C1 C2 C3 75.34(6)
C1 C2 C3 C8 39.04(7)
C1 C2 C3 C4 -141.92(6)
C14 O1 C4 C5 1.97(10)
C14 O1 C4 C3 -178.01(6)
C8 C3 C4 O1 178.94(6)
C2 C3 C4 O1 -0.08(9)
C8 C3 C4 C5 -1.04(9)
C2 C3 C4 C5 179.93(6)
C15 O2 C6 C7 0.80(10)
C15 O2 C6 C5 -178.07(6)
O1 C4 C5 C6 -177.92(6)
C3 C4 C5 C6 2.07(9)
O2 C6 C5 C4 177.93(6)
C7 C6 C5 C4 -0.98(10)
O2 C6 C7 C8 -179.89(6)
C5 C6 C7 C8 -1.10(9)
C4 C3 C8 C7 -1.10(9)
C2 C3 C8 C7 177.98(6)
C4 C3 C8 C9 177.18(6)
C2 C3 C8 C9 -3.74(8)
C6 C7 C8 C3 2.15(9)
C6 C7 C8 C9 -176.07(6)
C10 C9 C8 C3 -18.12(9)
C10 C9 C8 C7 160.16(6)
C8 C9 C10 C16 -176.45(6)
C8 C9 C10 C1 1.46(10)
C2 C1 C10 C9 33.17(8)
C11 C1 C10 C9 -95.77(7)
C2 C1 C10 C16 -148.91(6)
C11 C1 C10 C16 82.15(7)
C10 C1 C11 O3 -71.87(7)
C2 C1 C11 O3 162.60(5)
C10 C1 C11 C13 43.78(8)
C2 C1 C11 C13 -81.75(7)
C10 C1 C11 C12 169.25(6)
C2 C1 C11 C12 43.73(8)
C9 C10 C16 C21 -151.42(7)
C1 C10 C16 C21 30.70(9)
C9 C10 C16 C17 28.11(9)
C1 C10 C16 C17 -149.77(6)
C21 C16 C17 C18 -0.21(11)
C10 C16 C17 C18 -179.75(7)
C16 C17 C18 C19 -0.47(13)
C17 C18 C19 C20 1.01(13)
C18 C19 C20 C21 -0.86(13)
C19 C20 C21 C16 0.17(12)
C17 C16 C21 C20 0.36(11)
C10 C16 C21 C20 179.90(7)
